data_2212061
loop_
_publ_author_name
'Yaz\?ic\?i, Serap'
'Nalan, T\"urk\"oz'
'K\"ut\"uk, Halil'
'\,Senel, \.Ismet'
'B\"uy\"ukg\"ung\"or, Orhan'

_publ_section_title
;
 <i>N</i>-[(4-Methylphenyl)sulfanyl]phthalimide
;
_journal_coeditor_code BT2241
_journal_issue 2
_journal_name_full 'Acta Crystallographica Section E'
_journal_page_first o804
_journal_page_last o805
_journal_paper_doi 10.1107/S1600536807001948
_journal_volume 63
_journal_year 2007
_chemical_formula_iupac 'C15 H11 N O2 S'
_chemical_formula_moiety 'C15 H11 N O2 S'
_chemical_formula_sum 'C15 H11 N O2 S'
_chemical_formula_weight 269.31
_chemical_name_systematic
;
N-[4-Methoxyphenyl)sulfanyl]phthalimide
;
_space_group_IT_number 2
_symmetry_cell_setting triclinic
_symmetry_space_group_name_Hall '-P 1'
_symmetry_space_group_name_H-M 'P -1'
_atom_sites_solution_hydrogens geom
_atom_sites_solution_primary direct
_atom_sites_solution_secondary difmap
_cell_angle_alpha 103.142(10)
_cell_angle_beta 99.418(9)
_cell_angle_gamma 101.976(9)
_cell_formula_units_Z 2
_cell_length_a 7.2186(8)
_cell_length_b 8.3180(10)
_cell_length_c 11.5374(13)
_cell_measurement_reflns_used 9810
_cell_measurement_temperature 296
_cell_measurement_theta_max 27.87
_cell_measurement_theta_min 2.60
_cell_volume 643.57(14)
_computing_cell_refinement X-AREA
_computing_data_collection 'X-AREA (Stoe & Cie, 2002)'
_computing_data_reduction 'X-RED (Stoe & Cie, 2002)'
_computing_molecular_graphics 'ORTEP-3 for Windows (Farrugia, 1997)'
_computing_publication_material 'WinGX (Farrugia, 1999)'
_computing_structure_refinement 'SHELXL97 (Sheldrick, 1997)'
_computing_structure_solution 'SHELXS97 (Sheldrick, 1997)'
_diffrn_ambient_temperature 293(2)
_diffrn_detector_area_resol_mean 6.67
_diffrn_measured_fraction_theta_full 0.989
_diffrn_measured_fraction_theta_max 0.989
_diffrn_measurement_device_type 'Stoe IPDS-2'
_diffrn_measurement_method \w
_diffrn_radiation_monochromator 'plane graphite '
_diffrn_radiation_source 'fine-focus sealed tube'
_diffrn_radiation_type MoK\a
_diffrn_radiation_wavelength 0.71073
_diffrn_reflns_av_R_equivalents 0.0789
_diffrn_reflns_av_sigmaI/netI 0.0485
_diffrn_reflns_limit_h_max 9
_diffrn_reflns_limit_h_min -9
_diffrn_reflns_limit_k_max 10
_diffrn_reflns_limit_k_min -10
_diffrn_reflns_limit_l_max 14
_diffrn_reflns_limit_l_min -15
_diffrn_reflns_number 9810
_diffrn_reflns_theta_full 27.66
_diffrn_reflns_theta_max 27.67
_diffrn_reflns_theta_min 2.76
_diffrn_standards_decay_% <2
_exptl_absorpt_coefficient_mu 0.247
_exptl_absorpt_correction_T_max 0.9800
_exptl_absorpt_correction_T_min 0.8262
_exptl_absorpt_correction_type integration
_exptl_absorpt_process_details '(X-RED32; Stoe & Cie, 2002)'
_exptl_crystal_colour colorless
_exptl_crystal_density_diffrn 1.390
_exptl_crystal_density_method 'not measured'
_exptl_crystal_description plate
_exptl_crystal_F_000 280
_exptl_crystal_size_max 0.750
_exptl_crystal_size_mid 0.510
_exptl_crystal_size_min 0.070
_refine_diff_density_max 0.262
_refine_diff_density_min -0.325
_refine_ls_extinction_method none
_refine_ls_goodness_of_fit_ref 1.022
_refine_ls_hydrogen_treatment constr
_refine_ls_matrix_type full
_refine_ls_number_parameters 172
_refine_ls_number_reflns 2979
_refine_ls_number_restraints 0
_refine_ls_restrained_S_all 1.022
_refine_ls_R_factor_all 0.0498
_refine_ls_R_factor_gt 0.0406
_refine_ls_shift/su_max 0.000
_refine_ls_shift/su_mean 0.000
_refine_ls_structure_factor_coef Fsqd
_refine_ls_weighting_details 'calc w=1/[\s^2^(Fo^2^)+(0.0443P)^2^+0.1565P] where P=(Fo^2^+2Fc^2^)/3'
_refine_ls_weighting_scheme calc
_refine_ls_wR_factor_gt 0.1028
_refine_ls_wR_factor_ref 0.1088
_reflns_number_gt 2533
_reflns_number_total 2979
_reflns_threshold_expression I>2\s(I)
_cod_data_source_file bt2241.cif
_cod_data_source_block I
_cod_original_cell_volume 643.57(13)
_cod_database_code 2212061
_cod_database_fobs_code 2212061

loop_
_symmetry_equiv_pos_as_xyz
'x, y, z'
'-x, -y, -z'

loop_
_atom_site_type_symbol
_atom_site_label
_atom_site_fract_x
_atom_site_fract_y
_atom_site_fract_z
_atom_site_U_iso_or_equiv
_atom_site_adp_type
_atom_site_calc_flag
_atom_site_refinement_flags
_atom_site_occupancy
S S1 0.43330(6) 0.27312(6) 0.76446(4) 0.05156(15) Uani d . 1
C C1 0.2644(2) 0.30991(19) 0.54309(13) 0.0393(3) Uani d . 1
O O2 0.21414(18) 0.15993(15) 0.49482(12) 0.0564(3) Uani d . 1
C C2 0.24059(19) 0.45397(18) 0.49176(13) 0.0378(3) Uani d . 1
C C13 -0.0888(2) 0.0513(2) 0.81456(16) 0.0510(4) Uani d . 1
H H13 -0.1924 -0.0416 0.7719 0.061 Uiso calc R 1
N N1 0.36164(18) 0.38511(17) 0.66650(12) 0.0425(3) Uani d . 1
C C12 -0.0981(2) 0.1497(2) 0.92645(16) 0.0508(4) Uani d . 1
C C14 0.0705(2) 0.0880(2) 0.76512(15) 0.0471(4) Uani d . 1
H H14 0.0746 0.0192 0.6902 0.057 Uiso calc R 1
C C9 0.2254(2) 0.2274(2) 0.82668(14) 0.0430(3) Uani d . 1
C C3 0.1556(2) 0.4529(2) 0.37520(14) 0.0462(3) Uani d . 1
H H3 0.1011 0.3511 0.3144 0.055 Uiso calc R 1
C C8 0.4000(2) 0.5646(2) 0.69621(15) 0.0458(3) Uani d . 1
C C7 0.3215(2) 0.60551(19) 0.58249(14) 0.0408(3) Uani d . 1
O O1 0.4804(2) 0.65918(19) 0.79486(12) 0.0726(4) Uani d . 1
C C10 0.2189(3) 0.3271(2) 0.93855(16) 0.0578(4) Uani d . 1
H H10 0.3222 0.4203 0.9810 0.069 Uiso calc R 1
C C5 0.2354(3) 0.7599(2) 0.44242(19) 0.0566(4) Uani d . 1
H H5 0.2327 0.8630 0.4244 0.068 Uiso calc R 1
C C6 0.3202(2) 0.7610(2) 0.55938(18) 0.0528(4) Uani d . 1
H H6 0.3744 0.8628 0.6202 0.063 Uiso calc R 1
C C15 -0.2724(3) 0.1066(3) 0.9803(2) 0.0720(6) Uani d . 1
H H15A -0.3657 0.0084 0.9251 0.108 Uiso calc R 1
H H15B -0.3298 0.2017 0.9934 0.108 Uiso calc R 1
H H15C -0.2328 0.0824 1.0567 0.108 Uiso calc R 1
C C4 0.1548(2) 0.6090(3) 0.35220(17) 0.0538(4) Uani d . 1
H H4 0.0989 0.6121 0.2745 0.065 Uiso calc R 1
C C11 0.0585(3) 0.2878(3) 0.98704(17) 0.0637(5) Uani d . 1
H H11 0.0551 0.3557 1.0624 0.076 Uiso calc R 1

loop_
_atom_site_aniso_label
_atom_site_aniso_U_11
_atom_site_aniso_U_22
_atom_site_aniso_U_33
_atom_site_aniso_U_12
_atom_site_aniso_U_13
_atom_site_aniso_U_23
S1 0.0407(2) 0.0666(3) 0.0544(3) 0.01435(18) 0.00996(17) 0.0299(2)
C1 0.0361(7) 0.0400(8) 0.0408(7) 0.0080(5) 0.0107(5) 0.0092(6)
O2 0.0690(8) 0.0365(6) 0.0568(7) 0.0103(5) 0.0066(6) 0.0075(5)
C2 0.0343(6) 0.0388(7) 0.0426(7) 0.0104(5) 0.0141(5) 0.0106(6)
C13 0.0449(8) 0.0491(9) 0.0550(9) 0.0051(7) 0.0062(7) 0.0156(7)
N1 0.0420(6) 0.0441(7) 0.0406(6) 0.0076(5) 0.0078(5) 0.0138(5)
C12 0.0506(9) 0.0592(10) 0.0526(9) 0.0183(7) 0.0157(7) 0.0280(8)
C14 0.0488(8) 0.0460(9) 0.0433(8) 0.0094(7) 0.0077(6) 0.0099(7)
C9 0.0419(7) 0.0492(8) 0.0389(7) 0.0094(6) 0.0057(6) 0.0180(6)
C3 0.0451(8) 0.0514(9) 0.0434(8) 0.0149(7) 0.0108(6) 0.0122(7)
C8 0.0438(8) 0.0451(8) 0.0440(8) 0.0064(6) 0.0111(6) 0.0066(6)
C7 0.0370(7) 0.0400(7) 0.0455(8) 0.0093(6) 0.0141(6) 0.0089(6)
O1 0.0867(10) 0.0630(9) 0.0469(7) 0.0064(7) -0.0022(6) -0.0033(6)
C10 0.0586(10) 0.0572(10) 0.0434(9) -0.0028(8) 0.0051(7) 0.0060(8)
C5 0.0572(10) 0.0500(10) 0.0775(12) 0.0225(8) 0.0246(9) 0.0317(9)
C6 0.0526(9) 0.0382(8) 0.0673(11) 0.0116(7) 0.0198(8) 0.0090(7)
C15 0.0661(12) 0.0951(17) 0.0777(14) 0.0301(11) 0.0350(11) 0.0461(13)
C4 0.0523(9) 0.0654(11) 0.0558(10) 0.0241(8) 0.0170(7) 0.0285(9)
C11 0.0761(12) 0.0686(12) 0.0416(9) 0.0117(10) 0.0198(8) 0.0069(8)

loop_
_atom_type_symbol
_atom_type_description
_atom_type_scat_dispersion_real
_atom_type_scat_dispersion_imag
_atom_type_scat_source
C C 0.0033 0.0016 'International Tables Vol C Tables 4.2.6.8 and 6.1.1.4'
H H 0.0000 0.0000 'International Tables Vol C Tables 4.2.6.8 and 6.1.1.4'
N N 0.0061 0.0033 'International Tables Vol C Tables 4.2.6.8 and 6.1.1.4'
O O 0.0106 0.0060 'International Tables Vol C Tables 4.2.6.8 and 6.1.1.4'
S S 0.1246 0.1234 'International Tables Vol C Tables 4.2.6.8 and 6.1.1.4'

loop_
_geom_angle_atom_site_label_1
_geom_angle_atom_site_label_2
_geom_angle_atom_site_label_3
_geom_angle
N1 S1 C9 101.59(7)
O2 C1 N1 124.95(14)
O2 C1 C2 129.46(14)
N1 C1 C2 105.59(13)
C3 C2 C7 121.33(15)
C3 C2 C1 129.89(14)
C7 C2 C1 108.79(13)
C14 C13 C12 121.28(16)
C14 C13 H13 119.4
C12 C13 H13 119.4
C8 N1 C1 111.40(13)
C8 N1 S1 124.44(11)
C1 N1 S1 124.08(11)
C13 C12 C11 117.75(16)
C13 C12 C15 120.74(18)
C11 C12 C15 121.51(18)
C13 C14 C9 120.18(15)
C13 C14 H14 119.9
C9 C14 H14 119.9
C10 C9 C14 119.38(15)
C10 C9 S1 120.25(13)
C14 C9 S1 120.34(12)
C2 C3 C4 117.49(16)
C2 C3 H3 121.3
C4 C3 H3 121.3
O1 C8 N1 124.97(16)
O1 C8 C7 129.27(16)
N1 C8 C7 105.76(13)
C6 C7 C2 121.07(15)
C6 C7 C8 130.46(15)
C2 C7 C8 108.46(13)
C11 C10 C9 119.62(16)
C11 C10 H10 120.2
C9 C10 H10 120.2
C4 C5 C6 121.23(16)
C4 C5 H5 119.4
C6 C5 H5 119.4
C7 C6 C5 117.63(16)
C7 C6 H6 121.2
C5 C6 H6 121.2
C12 C15 H15A 109.5
C12 C15 H15B 109.5
H15A C15 H15B 109.5
C12 C15 H15C 109.5
H15A C15 H15C 109.5
H15B C15 H15C 109.5
C5 C4 C3 121.25(16)
C5 C4 H4 119.4
C3 C4 H4 119.4
C10 C11 C12 121.76(17)
C10 C11 H11 119.1
C12 C11 H11 119.1

loop_
_geom_bond_atom_site_label_1
_geom_bond_atom_site_label_2
_geom_bond_distance
S1 N1 1.7030(13)
S1 C9 1.7752(16)
C1 O2 1.1950(19)
C1 N1 1.4132(19)
C1 C2 1.480(2)
C2 C3 1.381(2)
C2 C7 1.386(2)
C13 C14 1.375(2)
C13 C12 1.383(3)
C13 H13 0.9300
N1 C8 1.410(2)
C12 C11 1.387(3)
C12 C15 1.506(2)
C14 C9 1.388(2)
C14 H14 0.9300
C9 C10 1.380(2)
C3 C4 1.384(2)
C3 H3 0.9300
C8 O1 1.199(2)
C8 C7 1.483(2)
C7 C6 1.380(2)
C10 C11 1.378(3)
C10 H10 0.9300
C5 C4 1.379(3)
C5 C6 1.385(3)
C5 H5 0.9300
C6 H6 0.9300
C15 H15A 0.9600
C15 H15B 0.9600
C15 H15C 0.9600
C4 H4 0.9300
C11 H11 0.9300

loop_
_geom_torsion_atom_site_label_1
_geom_torsion_atom_site_label_2
_geom_torsion_atom_site_label_3
_geom_torsion_atom_site_label_4
_geom_torsion
O2 C1 C2 C3 -0.4(3)
N1 C1 C2 C3 179.90(14)
O2 C1 C2 C7 179.75(15)
N1 C1 C2 C7 0.06(15)
O2 C1 N1 C8 -179.58(14)
C2 C1 N1 C8 0.12(16)
O2 C1 N1 S1 3.3(2)
C2 C1 N1 S1 -176.97(9)
C9 S1 N1 C8 93.66(13)
C9 S1 N1 C1 -89.62(13)
C14 C13 C12 C11 0.4(3)
C14 C13 C12 C15 -179.19(16)
C12 C13 C14 C9 -0.8(3)
C13 C14 C9 C10 0.9(2)
C13 C14 C9 S1 178.91(12)
N1 S1 C9 C10 -98.24(15)
N1 S1 C9 C14 83.73(14)
C7 C2 C3 C4 0.2(2)
C1 C2 C3 C4 -179.62(14)
C1 N1 C8 O1 179.77(16)
S1 N1 C8 O1 -3.2(2)
C1 N1 C8 C7 -0.24(16)
S1 N1 C8 C7 176.84(10)
C3 C2 C7 C6 -0.1(2)
C1 C2 C7 C6 179.74(13)
C3 C2 C7 C8 179.94(13)
C1 C2 C7 C8 -0.21(16)
O1 C8 C7 C6 0.3(3)
N1 C8 C7 C6 -179.67(15)
O1 C8 C7 C2 -179.73(17)
N1 C8 C7 C2 0.28(16)
C14 C9 C10 C11 -0.5(3)
S1 C9 C10 C11 -178.52(15)
C2 C7 C6 C5 0.0(2)
C8 C7 C6 C5 179.92(15)
C4 C5 C6 C7 0.1(3)
C6 C5 C4 C3 0.0(3)
C2 C3 C4 C5 -0.2(2)
C9 C10 C11 C12 0.1(3)
C13 C12 C11 C10 0.0(3)
C15 C12 C11 C10 179.57(19)

loop_
_cod_related_entry_id
_cod_related_entry_database
_cod_related_entry_code
1 ChemSpider 141536
